data_2311401
loop_
_publ_author_name
'Rotter, Markus'
'Mastalir, Matthias'
'Glatz, Mathias'
'St\"oger, Berthold'
'Kirchner, Karl'

_publ_section_title
;
 Crystal structure of the tetra-hydro-furan disolvate of a 94:6 solid
 solution of
 [<i>N</i><sup>2</sup>,<i>N</i><sup>6</sup>-bis-(di-<i>tert</i>-butyl-phosphan-yl)pyridine-2,6-di-amine]-dibromido-manganese(II)
 and its monophosphine oxide analogue.
;
_journal_coeditor_code SJ5533
_journal_issue 'Pt 9'
_journal_name_full 'Acta crystallographica. Section E, Crystallographic communications'
_journal_page_first 1308
_journal_page_last 1311
_journal_paper_doi 10.1107/S2056989017011276
_journal_volume 73
_journal_year 2017
_chemical_formula_iupac
;
[Mn Br2 (C21 H41 N3 P2)]0.94 [Mn Br2 (C21 H41 N3 O P2)]0.06, 2C4 H8 O
;
_chemical_formula_sum 'C29 H57 Br2 Mn N3 O2.057 P2'
_chemical_formula_weight 757.4
_chemical_name_systematic
'[<i>N</i>^2^,<i>N</i>^6^-Bis(di-<i>tert</i>-butylphosphanyl)pyridine-2,6-diamine]dibromidomanganese(II)--[bis(di-<i>tert</i>-butylphosphanyl)({6-[(di-<i>tert</i>-butylphosphanyl)amino]pyridin-2-yl}amino)phosphine oxide]dibromidomanganese(II)--tetrahydrofuran (0.94/0.06/2)'
_space_group_IT_number 14
_space_group_name_Hall '-P 2ybc'
_space_group_name_H-M_alt 'P 1 21/c 1'
_symmetry_cell_setting monoclinic
_symmetry_space_group_name_Hall '-P 2ybc'
_symmetry_space_group_name_H-M 'P 1 21/c 1'
_audit_creation_method 'Jana2006 Version : 19/08/2016'
_cell_angle_alpha 90
_cell_angle_beta 105.1763(16)
_cell_angle_gamma 90
_cell_formula_units_Z 4
_cell_length_a 11.6496(7)
_cell_length_b 18.5016(11)
_cell_length_c 17.1626(9)
_cell_measurement_reflns_used 9972
_cell_measurement_temperature 100
_cell_measurement_theta_max 27.92
_cell_measurement_theta_min 2.52
_cell_volume 3570.2(4)
_computing_cell_refinement
;
SAINT-Plus (Bruker, 2015)
;
_computing_data_collection
;
APEX2 (Bruker, 2015)
;
_computing_data_reduction
;
SAINT-Plus (Bruker, 2015)
;
_computing_molecular_graphics
;
Mercury (Macrae <i>et al.</i>,  2006)
;
_computing_publication_material
;
publCIF (Westrip, 2010)
;
_computing_structure_refinement
;
JANA20006 (Pet\<r\'i\<cek <i>et al.</i>, 2014)
;
_computing_structure_solution
;
SHELXT (Sheldrick, 2015)
;
_diffrn_ambient_temperature 100
_diffrn_measured_fraction_theta_full 0.98
_diffrn_measured_fraction_theta_max 0.98
_diffrn_measurement_device 'four-circle diffractometer'
_diffrn_measurement_device_type 'Bruker Kappa APEXII CCD'
_diffrn_measurement_method '\w- and \f-scans'
_diffrn_radiation_monochromator graphite
_diffrn_radiation_source 'X-ray tube'
_diffrn_radiation_type 'Mo K\a'
_diffrn_radiation_wavelength 0.71073
_diffrn_reflns_av_R_equivalents 0.0308
_diffrn_reflns_limit_h_max 12
_diffrn_reflns_limit_h_min -15
_diffrn_reflns_limit_k_max 24
_diffrn_reflns_limit_k_min -24
_diffrn_reflns_limit_l_max 21
_diffrn_reflns_limit_l_min -22
_diffrn_reflns_number 29339
_diffrn_reflns_theta_full 27.95
_diffrn_reflns_theta_max 27.95
_diffrn_reflns_theta_min 1.65
_exptl_absorpt_coefficient_mu 2.726
_exptl_absorpt_correction_T_max 0.32
_exptl_absorpt_correction_T_min 0.29
_exptl_absorpt_correction_type multi-scan
_exptl_absorpt_process_details SADABS
_exptl_crystal_colour colourless
_exptl_crystal_density_diffrn 1.4091
_exptl_crystal_description block
_exptl_crystal_F_000 1574
_exptl_crystal_size_max 0.45
_exptl_crystal_size_mid 0.43
_exptl_crystal_size_min 0.42
_refine_diff_density_max 1.02
_refine_diff_density_min -0.70
_refine_ls_extinction_method none
_refine_ls_goodness_of_fit_ref 1.92
_refine_ls_hydrogen_treatment mixed
_refine_ls_number_constraints 250
_refine_ls_number_parameters 377
_refine_ls_number_reflns 8452
_refine_ls_number_restraints 0
_refine_ls_R_factor_all 0.0640
_refine_ls_R_factor_gt 0.0394
_refine_ls_shift/su_max 0.0334
_refine_ls_shift/su_mean 0.0014
_refine_ls_structure_factor_coef F
_refine_ls_weighting_details w=1/(\s^2^(F)+0.0001F^2^)
_refine_ls_weighting_scheme sigma
_refine_ls_wR_factor_gt 0.0438
_refine_ls_wR_factor_ref 0.0453
_reflns_number_gt 6175
_reflns_number_total 8452
_reflns_threshold_expression I>3\s(I)
_cod_data_source_file sj5533sup1.cif
_cod_data_source_block I
_cod_original_sg_symbol_Hall '-P 2ycb'
_cod_original_sg_symbol_H-M 'P 21/c'
_cod_original_formula_sum 'C29 H57 Br2 Mn1 N3 O2.057 P2'
_cod_database_code 2311401

loop_
_space_group_symop_id
_space_group_symop_operation_xyz
1 x,y,z
2 -x,y+1/2,-z+1/2
3 -x,-y,-z
4 x,-y+1/2,z+1/2

loop_
_atom_site_type_symbol
_atom_site_label
_atom_site_fract_x
_atom_site_fract_y
_atom_site_fract_z
_atom_site_U_iso_or_equiv
_atom_site_adp_type
_atom_site_calc_flag
_atom_site_occupancy
Br Br1 -0.13106(3) 0.21675(2) 0.212868(18) 0.02007(12) Uani d 0.9431(14)
Br Br2 0.13368(4) 0.33931(4) 0.17703(3) 0.02331(15) Uani d 0.9431(14)
Mn Mn1 0.01885(5) 0.22707(4) 0.12718(3) 0.01482(17) Uani d 0.9431(14)
P P1 -0.13202(6) 0.26779(4) -0.00936(4) 0.0159(2) Uani d 1
P P2 0.16177(6) 0.11993(4) 0.19188(4) 0.0181(2) Uani d 1
N N1 0.0909(2) 0.17720(13) 0.02291(13) 0.0176(8) Uani d 1
N N2 -0.0580(2) 0.23660(13) -0.07467(14) 0.0162(8) Uani d 1
N N3 0.2335(2) 0.11176(17) 0.11855(16) 0.0304(10) Uani d 1
C C1 0.0446(2) 0.19576(15) -0.05555(17) 0.0171(9) Uani d 1
C C2 0.0954(2) 0.17562(16) -0.11712(17) 0.0196(10) Uani d 1
C C3 0.1999(3) 0.13664(16) -0.09629(18) 0.0230(10) Uani d 1
C C4 0.2492(3) 0.11602(18) -0.01763(18) 0.0270(11) Uani d 1
C C5 0.1901(3) 0.13566(17) 0.04007(17) 0.0221(10) Uani d 1
C C6 -0.2769(2) 0.21863(16) -0.04271(16) 0.0194(9) Uani d 1
C C7 -0.2484(3) 0.14164(16) -0.01047(18) 0.0246(10) Uani d 1
C C8 -0.3270(3) 0.21438(17) -0.13518(17) 0.0239(10) Uani d 1
C C9 -0.3688(3) 0.25190(19) -0.00383(18) 0.0285(11) Uani d 1
C C10 -0.1495(3) 0.36663(16) -0.03135(17) 0.0222(10) Uani d 1
C C11 -0.0270(3) 0.39435(17) -0.03689(18) 0.0312(12) Uani d 1
C C12 -0.2398(3) 0.38786(17) -0.11023(18) 0.0312(12) Uani d 1
C C13 -0.1813(3) 0.40295(18) 0.04066(18) 0.0306(12) Uani d 1
C C14 0.0926(3) 0.02904(16) 0.19525(18) 0.0225(10) Uani d 1
C C15 -0.0099(3) 0.02794(19) 0.11757(19) 0.0360(12) Uani d 1
C C16 0.1749(3) -0.03522(17) 0.1940(2) 0.0352(13) Uani d 1
C C17 0.0398(3) 0.02424(19) 0.2676(2) 0.0385(13) Uani d 1
C C18 0.2845(3) 0.13803(17) 0.28446(18) 0.0270(11) Uani d 1
C C19 0.3647(4) 0.1961(2) 0.2623(3) 0.0712(19) Uani d 1
C C20 0.3635(3) 0.07417(18) 0.31918(19) 0.0335(12) Uani d 1
C C21 0.2270(4) 0.1694(2) 0.3455(2) 0.0595(17) Uani d 1
O O1 0.4581(2) 0.03040(16) 0.12665(16) 0.0561(11) Uani d 1
C C22 0.5077(3) -0.03355(19) 0.1672(2) 0.0361(13) Uani d 1
C C23 0.6257(3) -0.0110(2) 0.21980(19) 0.0353(12) Uani d 1
C C24 0.6682(3) 0.04216(19) 0.1660(2) 0.0376(13) Uani d 1
C C25 0.5443(5) 0.0679(4) 0.1037(5) 0.028(2) Uiso d 0.526(14)
C C25' 0.5681(7) 0.0877(5) 0.1459(7) 0.044(3) Uiso d 0.474(14)
O O2 0.5419(3) 0.39891(17) 0.14239(18) 0.0699(13) Uani d 1
C C26 0.4652(4) 0.4329(2) 0.0740(2) 0.0598(18) Uani d 1
C C27 0.3497(4) 0.3968(2) 0.0567(2) 0.0526(17) Uani d 1
C C28 0.3868(3) 0.3206(2) 0.0795(2) 0.0366(13) Uani d 1
C C29 0.4875(3) 0.3300(2) 0.1544(2) 0.0425(14) Uani d 1
H H1c2 0.059049 0.188431 -0.172261 0.0235 Uiso d 1
H H1c3 0.238693 0.123717 -0.137222 0.0277 Uiso d 1
H H1c4 0.321964 0.088942 -0.002941 0.0325 Uiso d 1
H H1c7 -0.186839 0.121666 -0.031736 0.0295 Uiso d 1
H H2c7 -0.222058 0.142792 0.047401 0.0295 Uiso d 1
H H3c7 -0.318525 0.11225 -0.026886 0.0295 Uiso d 1
H H1c8 -0.271293 0.189676 -0.158223 0.0287 Uiso d 1
H H2c8 -0.401014 0.188474 -0.147807 0.0287 Uiso d 1
H H3c8 -0.340002 0.262352 -0.157041 0.0287 Uiso d 1
H H1c9 -0.389071 0.299547 -0.025156 0.0341 Uiso d 1
H H2c9 -0.438911 0.222295 -0.015517 0.0341 Uiso d 1
H H3c9 -0.336027 0.254713 0.053552 0.0341 Uiso d 1
H H1c11 -0.008889 0.374301 -0.083898 0.0375 Uiso d 1
H H2c11 -0.028618 0.446122 -0.040693 0.0375 Uiso d 1
H H3c11 0.032869 0.379861 0.010465 0.0375 Uiso d 1
H H1c12 -0.219226 0.364764 -0.154818 0.0375 Uiso d 1
H H2c12 -0.31787 0.372767 -0.10837 0.0375 Uiso d 1
H H3c12 -0.238838 0.439353 -0.116916 0.0375 Uiso d 1
H H1c13 -0.122777 0.390579 0.089545 0.0367 Uiso d 1
H H2c13 -0.182949 0.454438 0.03357 0.0367 Uiso d 1
H H3c13 -0.258094 0.386533 0.04391 0.0367 Uiso d 1
H H1c15 0.021899 0.031633 0.07147 0.0432 Uiso d 1
H H2c15 -0.053403 -0.016472 0.11484 0.0432 Uiso d 1
H H3c15 -0.062181 0.06798 0.117963 0.0432 Uiso d 1
H H1c16 0.235551 -0.037166 0.244141 0.0423 Uiso d 1
H H2c16 0.129566 -0.079164 0.186929 0.0423 Uiso d 1
H H3c16 0.211316 -0.029613 0.150251 0.0423 Uiso d 1
H H1c17 0.102692 0.024961 0.316543 0.0462 Uiso d 1
H H2c17 -0.012172 0.064643 0.266956 0.0462 Uiso d 1
H H3c17 -0.004476 -0.019893 0.264691 0.0462 Uiso d 1
H H1c19 0.406858 0.175825 0.226307 0.0855 Uiso d 1
H H2c19 0.316768 0.235825 0.23631 0.0855 Uiso d 1
H H3c19 0.420678 0.212855 0.31042 0.0855 Uiso d 1
H H1c20 0.397018 0.054208 0.27842 0.0402 Uiso d 1
H H2c20 0.426309 0.090032 0.364147 0.0402 Uiso d 1
H H3c20 0.316983 0.037944 0.33691 0.0402 Uiso d 1
H H1c21 0.180491 0.2108 0.32283 0.0714 Uiso d 1
H H2c21 0.176437 0.133785 0.360104 0.0714 Uiso d 1
H H3c21 0.287371 0.183707 0.392693 0.0714 Uiso d 1
H H1c22 0.519189 -0.068374 0.128432 0.0433 Uiso d 1
H H2c22 0.458372 -0.050564 0.200205 0.0433 Uiso d 1
H H1c23 0.678176 -0.051946 0.230347 0.0424 Uiso d 1
H H2c23 0.614582 0.013804 0.266395 0.0424 Uiso d 1
H H1c24 0.705351 0.082712 0.197661 0.0451 Uiso d 0.526(14)
H H2c24 0.716077 0.017253 0.136788 0.0451 Uiso d 0.526(14)
H H1c24' 0.735268 0.068596 0.197649 0.0451 Uiso d 0.4744
H H2c24' 0.676461 0.017733 0.118449 0.0451 Uiso d 0.4744
H H1c25 0.544358 0.054399 0.049694 0.0339 Uiso d 0.526(14)
H H2c25 0.53318 0.118777 0.110279 0.0339 Uiso d 0.526(14)
H H1c25' 0.567881 0.114191 0.097713 0.0531 Uiso d 0.4744
H H2c25' 0.565383 0.116462 0.191882 0.0531 Uiso d 0.4744
H H1c26 0.497915 0.428116 0.028376 0.0717 Uiso d 1
H H2c26 0.455711 0.482953 0.085831 0.0717 Uiso d 1
H H1c27 0.312275 0.399219 -0.000187 0.0631 Uiso d 1
H H2c27 0.304979 0.415078 0.092141 0.0631 Uiso d 1
H H1c28 0.416345 0.298984 0.037768 0.044 Uiso d 1
H H2c28 0.32261 0.295283 0.092902 0.044 Uiso d 1
H H1c29 0.456057 0.333414 0.200692 0.051 Uiso d 1
H H2c29 0.544145 0.291762 0.157523 0.051 Uiso d 1
Br Br1' -0.1686(6) 0.2563(4) 0.2072(4) 0.025(2) Uiso d 0.0569(14)
Br Br2' 0.1292(11) 0.3624(6) 0.1693(8) 0.047(4) Uiso d 0.0569(14)
Mn Mn1' -0.0068(11) 0.2547(7) 0.1291(8) 0.034(4) Uiso d 0.0569(14)
H H1n2 -0.080(3) 0.2446(15) -0.1241(18) 0.016(8) Uiso d 1
H H1n3 0.293(3) 0.0903(18) 0.126(2) 0.038(11) Uiso d 1
O O 0.072(3) 0.167(2) 0.198(2) 0.029(9) Uiso d 0.0569(14)

loop_
_atom_site_aniso_label
_atom_site_aniso_U_11
_atom_site_aniso_U_22
_atom_site_aniso_U_33
_atom_site_aniso_U_12
_atom_site_aniso_U_13
_atom_site_aniso_U_23
_atom_site_aniso_type_symbol
Br1 0.01954(18) 0.0280(3) 0.01392(16) -0.00322(16) 0.00659(12) -0.00286(15) Br
Br2 0.0256(2) 0.0263(3) 0.0174(2) -0.0104(2) 0.00460(14) -0.0030(2) Br
Mn1 0.0145(3) 0.0199(3) 0.0096(2) -0.0017(2) 0.00218(19) 0.0000(2) Mn
P1 0.0152(4) 0.0205(4) 0.0121(4) 0.0015(3) 0.0039(3) -0.0017(3) P
P2 0.0156(4) 0.0239(4) 0.0147(4) 0.0000(3) 0.0037(3) 0.0019(3) P
N1 0.0155(12) 0.0254(14) 0.0126(12) 0.0011(10) 0.0048(10) 0.0028(11) N
N2 0.0168(13) 0.0258(14) 0.0063(12) 0.0056(10) 0.0036(10) 0.0022(11) N
N3 0.0151(14) 0.055(2) 0.0223(14) 0.0153(14) 0.0074(11) 0.0184(14) N
C1 0.0154(14) 0.0152(15) 0.0196(15) -0.0014(12) 0.0028(12) 0.0021(13) C
C2 0.0194(15) 0.0230(17) 0.0161(15) 0.0029(13) 0.0044(12) 0.0025(13) C
C3 0.0228(16) 0.0299(18) 0.0194(15) 0.0035(14) 0.0108(13) 0.0038(15) C
C4 0.0179(16) 0.037(2) 0.0287(17) 0.0097(14) 0.0107(13) 0.0112(16) C
C5 0.0171(15) 0.0278(17) 0.0227(16) 0.0029(13) 0.0073(12) 0.0094(14) C
C6 0.0144(14) 0.0272(17) 0.0156(14) -0.0003(13) 0.0023(11) -0.0022(14) C
C7 0.0197(16) 0.0281(18) 0.0246(16) -0.0085(13) 0.0033(13) -0.0034(15) C
C8 0.0196(16) 0.0291(18) 0.0203(15) 0.0004(14) 0.0001(12) -0.0020(15) C
C9 0.0194(17) 0.044(2) 0.0236(17) 0.0002(15) 0.0086(14) -0.0023(16) C
C10 0.0296(17) 0.0209(16) 0.0171(15) 0.0021(13) 0.0079(13) -0.0027(14) C
C11 0.043(2) 0.0215(18) 0.0297(18) -0.0028(15) 0.0111(16) 0.0029(16) C
C12 0.039(2) 0.0241(19) 0.0276(17) 0.0087(15) 0.0031(15) 0.0012(16) C
C13 0.039(2) 0.0277(19) 0.0238(16) 0.0080(16) 0.0049(15) -0.0078(16) C
C14 0.0206(16) 0.0198(16) 0.0268(16) -0.0021(13) 0.0057(13) -0.0006(14) C
C15 0.0286(19) 0.033(2) 0.042(2) -0.0101(16) 0.0004(16) -0.0034(19) C
C16 0.0298(19) 0.0210(18) 0.054(2) 0.0031(15) 0.0094(17) -0.0070(18) C
C17 0.037(2) 0.033(2) 0.053(2) 0.0011(17) 0.0253(18) 0.015(2) C
C18 0.0270(17) 0.0264(18) 0.0201(16) 0.0010(14) -0.0072(13) 0.0036(14) C
C19 0.050(3) 0.057(3) 0.074(3) -0.028(2) -0.043(2) 0.033(3) C
C20 0.0285(19) 0.036(2) 0.0296(18) 0.0068(16) -0.0047(14) 0.0033(17) C
C21 0.058(3) 0.067(3) 0.036(2) 0.032(2) -0.0183(19) -0.029(2) C
O1 0.0181(13) 0.089(2) 0.0629(17) 0.0169(14) 0.0140(12) 0.0461(17) O
C22 0.0283(19) 0.037(2) 0.044(2) -0.0058(16) 0.0101(16) -0.0047(18) C
C23 0.0240(18) 0.051(2) 0.0291(18) 0.0091(16) 0.0042(14) -0.0006(18) C
C24 0.0268(18) 0.039(2) 0.051(2) -0.0083(16) 0.0163(17) -0.0103(19) C
O2 0.0551(19) 0.079(2) 0.068(2) -0.0295(17) 0.0026(16) -0.0065(19) O
C26 0.089(3) 0.056(3) 0.034(2) -0.020(3) 0.015(2) 0.004(2) C
C27 0.069(3) 0.051(3) 0.038(2) -0.006(2) 0.015(2) -0.009(2) C
C28 0.035(2) 0.042(2) 0.0339(19) -0.0001(17) 0.0119(16) -0.0092(18) C
C29 0.047(2) 0.053(3) 0.0293(19) -0.003(2) 0.0123(17) 0.0025(19) C

loop_
_atom_type_symbol
_atom_type_scat_dispersion_real
_atom_type_scat_dispersion_imag
_atom_type_scat_source
C 0.0033 0.0016 'International Tables Vol C tables 4.2.6.8 and 6.1.1.1'
H 0.0000 0.0000 'International Tables Vol C tables 4.2.6.8 and 6.1.1.1'
Br -0.2901 2.4595 'International Tables Vol C tables 4.2.6.8 and 6.1.1.1'
Mn 0.3368 0.7283 'International Tables Vol C tables 4.2.6.8 and 6.1.1.1'
N 0.0061 0.0033 'International Tables Vol C tables 4.2.6.8 and 6.1.1.1'
O 0.0106 0.0060 'International Tables Vol C tables 4.2.6.8 and 6.1.1.1'
P 0.1023 0.0942 'International Tables Vol C tables 4.2.6.8 and 6.1.1.1'

loop_
_geom_angle_atom_site_label_1
_geom_angle_atom_site_label_2
_geom_angle_atom_site_label_3
_geom_angle_site_symmetry_1
_geom_angle_site_symmetry_3
_geom_angle
Mn1 Br1 N2 . 4_555 122.86(4)
Mn1 Br1 Br1' . . 106.2(5)
Mn1 Br1 Mn1' . . 13.3(3)
N2 Br1 Br1' 4_555 . 83.6(4)
N2 Br1 Mn1' 4_555 . 120.9(3)
Br1' Br1 Mn1' . . 93.0(6)
Mn1 Br2 Br2' . . 133.1(15)
Mn1 Br2 Mn1' . . 13.2(3)
Br2' Br2 Mn1' . . 122.5(15)
Br1 Mn1 Br2 . . 104.44(3)
Br1 Mn1 P1 . . 97.75(3)
Br1 Mn1 P2 . . 98.74(3)
Br1 Mn1 N1 . . 146.86(6)
Br1 Mn1 Br1' . . 16.14(15)
Br1 Mn1 Br2' . . 104.6(3)
Br1 Mn1 Mn1' . . 67.0(14)
Br1 Mn1 O . . 73.0(15)
Br2 Mn1 P1 . . 103.82(3)
Br2 Mn1 P2 . . 104.95(3)
Br2 Mn1 N1 . . 108.70(6)
Br2 Mn1 Br1' . . 94.86(14)
Br2 Mn1 Br2' . . 6.6(2)
Br2 Mn1 Mn1' . . 60.0(12)
Br2 Mn1 O . . 104.3(12)
P1 Mn1 P2 . . 141.86(3)
P1 Mn1 N1 . . 74.02(5)
P1 Mn1 Br1' . . 87.62(11)
P1 Mn1 Br2' . . 97.3(2)
P1 Mn1 Mn1' . . 65.1(12)
P1 Mn1 O . . 151.8(12)
P2 Mn1 N1 . . 73.40(6)
P2 Mn1 Br1' . . 114.11(14)
P2 Mn1 Br2' . . 111.3(2)
P2 Mn1 Mn1' . . 152.8(12)
P2 Mn1 O . . 26.7(15)
N1 Mn1 Br1' . . 152.83(13)
N1 Mn1 Br2' . . 108.3(3)
N1 Mn1 Mn1' . . 131.2(13)
N1 Mn1 O . . 98.9(14)
Br1' Mn1 Br2' . . 93.6(3)
Br1' Mn1 Mn1' . . 51.0(14)
Br1' Mn1 O . . 87.8(15)
Br2' Mn1 Mn1' . . 55.0(12)
Br2' Mn1 O . . 110.8(12)
Mn1' Mn1 O . . 129.6(19)
Mn1 P1 N2 . . 98.90(8)
Mn1 P1 C6 . . 118.03(9)
Mn1 P1 C10 . . 118.04(9)
Mn1 P1 Mn1' . . 12.8(3)
N2 P1 C6 . . 102.01(13)
N2 P1 C10 . . 104.40(14)
N2 P1 Mn1' . . 109.4(3)
C6 P1 C10 . . 111.87(13)
C6 P1 Mn1' . . 120.6(3)
C10 P1 Mn1' . . 107.3(3)
Mn1 P2 N3 . . 97.73(10)
Mn1 P2 C14 . . 117.28(9)
Mn1 P2 C18 . . 118.77(10)
Mn1 P2 O . . 32.5(16)
N3 P2 C14 . . 104.08(15)
N3 P2 C18 . . 103.39(14)
N3 P2 O . . 130.2(16)
C14 P2 C18 . . 111.99(13)
C14 P2 O . . 102.6(16)
C18 P2 O . . 104.4(14)
Mn1 N1 C1 . . 121.76(19)
Mn1 N1 C5 . . 120.72(18)
C1 N1 C5 . . 117.0(3)
Br1 N2 P1 4_554 . 124.14(10)
Br1 N2 C1 4_554 . 109.31(18)
Br1 N2 Br1' 4_554 4_554 13.37(12)
Br1 N2 H1n2 4_554 . 6(2)
P1 N2 C1 . . 126.3(2)
P1 N2 Br1' . 4_554 124.64(15)
P1 N2 H1n2 . . 123(2)
C1 N2 Br1' . 4_554 108.5(2)
C1 N2 H1n2 . . 111(2)
Br1' N2 H1n2 4_554 . 8.5(19)
P2 N3 C5 . . 124.8(2)
P2 N3 H1n3 . . 121(3)
C5 N3 H1n3 . . 114(3)
N1 C1 N2 . . 118.0(3)
N1 C1 C2 . . 123.2(3)
N2 C1 C2 . . 118.7(2)
C1 C2 C3 . . 117.8(3)
C1 C2 H1c2 . . 121.12
C3 C2 H1c2 . . 121.12
C2 C3 C4 . . 120.9(3)
C2 C3 H1c3 . . 119.57
C4 C3 H1c3 . . 119.57
C3 C4 C5 . . 117.9(3)
C3 C4 H1c4 . . 121.04
C5 C4 H1c4 . . 121.05
N1 C5 N3 . . 117.8(3)
N1 C5 C4 . . 123.0(3)
N3 C5 C4 . . 119.1(3)
P1 C6 C7 . . 104.40(17)
P1 C6 C8 . . 114.1(2)
P1 C6 C9 . . 110.4(2)
C7 C6 C8 . . 108.2(2)
C7 C6 C9 . . 109.0(3)
C8 C6 C9 . . 110.4(2)
C6 C7 H1c7 . . 109.47
C6 C7 H2c7 . . 109.47
C6 C7 H3c7 . . 109.47
H1c7 C7 H2c7 . . 109.47
H1c7 C7 H3c7 . . 109.47
H2c7 C7 H3c7 . . 109.47
C6 C8 H1c8 . . 109.47
C6 C8 H2c8 . . 109.47
C6 C8 H3c8 . . 109.47
H1c8 C8 H2c8 . . 109.47
H1c8 C8 H3c8 . . 109.47
H2c8 C8 H3c8 . . 109.47
C6 C9 H1c9 . . 109.47
C6 C9 H2c9 . . 109.47
C6 C9 H3c9 . . 109.47
H1c9 C9 H2c9 . . 109.47
H1c9 C9 H3c9 . . 109.47
H2c9 C9 H3c9 . . 109.47
P1 C10 C11 . . 106.5(2)
P1 C10 C12 . . 116.3(2)
P1 C10 C13 . . 107.6(2)
C11 C10 C12 . . 107.0(3)
C11 C10 C13 . . 109.1(2)
C12 C10 C13 . . 110.2(2)
C10 C11 H1c11 . . 109.47
C10 C11 H2c11 . . 109.47
C10 C11 H3c11 . . 109.47
H1c11 C11 H2c11 . . 109.47
H1c11 C11 H3c11 . . 109.47
H2c11 C11 H3c11 . . 109.47
C10 C12 H1c12 . . 109.47
C10 C12 H2c12 . . 109.47
C10 C12 H3c12 . . 109.47
H1c12 C12 H2c12 . . 109.47
H1c12 C12 H3c12 . . 109.47
H2c12 C12 H3c12 . . 109.47
C10 C13 H1c13 . . 109.47
C10 C13 H2c13 . . 109.47
C10 C13 H3c13 . . 109.47
H1c13 C13 H2c13 . . 109.47
H1c13 C13 H3c13 . . 109.47
H2c13 C13 H3c13 . . 109.47
P2 C14 C15 . . 103.2(2)
P2 C14 C16 . . 114.9(2)
P2 C14 C17 . . 110.2(2)
C15 C14 C16 . . 108.9(2)
C15 C14 C17 . . 108.5(3)
C16 C14 C17 . . 110.7(3)
C14 C15 H1c15 . . 109.47
C14 C15 H2c15 . . 109.47
C14 C15 H3c15 . . 109.47
H1c15 C15 H2c15 . . 109.47
H1c15 C15 H3c15 . . 109.47
H2c15 C15 H3c15 . . 109.47
C14 C16 H1c16 . . 109.47
C14 C16 H2c16 . . 109.47
C14 C16 H3c16 . . 109.47
H1c16 C16 H2c16 . . 109.47
H1c16 C16 H3c16 . . 109.47
H2c16 C16 H3c16 . . 109.47
C14 C17 H1c17 . . 109.47
C14 C17 H2c17 . . 109.47
C14 C17 H3c17 . . 109.47
H1c17 C17 H2c17 . . 109.47
H1c17 C17 H3c17 . . 109.47
H2c17 C17 H3c17 . . 109.47
P2 C18 C19 . . 107.1(2)
P2 C18 C20 . . 116.4(2)
P2 C18 C21 . . 106.3(2)
C19 C18 C20 . . 107.2(3)
C19 C18 C21 . . 108.3(3)
C20 C18 C21 . . 111.2(3)
C18 C19 H1c19 . . 109.47
C18 C19 H2c19 . . 109.47
C18 C19 H3c19 . . 109.47
H1c19 C19 H2c19 . . 109.47
H1c19 C19 H3c19 . . 109.47
H2c19 C19 H3c19 . . 109.47
C18 C20 H1c20 . . 109.47
C18 C20 H2c20 . . 109.47
C18 C20 H3c20 . . 109.47
H1c20 C20 H2c20 . . 109.47
H1c20 C20 H3c20 . . 109.47
H2c20 C20 H3c20 . . 109.47
C18 C21 H1c21 . . 109.47
C18 C21 H2c21 . . 109.47
C18 C21 H3c21 . . 109.47
H1c21 C21 H2c21 . . 109.47
H1c21 C21 H3c21 . . 109.47
H2c21 C21 H3c21 . . 109.47
C22 O1 C25 . . 109.4(3)
C22 O1 C25' . . 104.2(4)
C25 O1 C25' . . 29.0(5)
O1 C22 C23 . . 104.9(3)
O1 C22 H1c22 . . 109.47
O1 C22 H2c22 . . 109.47
C23 C22 H1c22 . . 109.47
C23 C22 H2c22 . . 109.47
H1c22 C22 H2c22 . . 113.73
C22 C23 C24 . . 102.0(3)
C22 C23 H1c23 . . 109.47
C22 C23 H2c23 . . 109.47
C24 C23 H1c23 . . 109.47
C24 C23 H2c23 . . 109.47
H1c23 C23 H2c23 . . 116.01
C23 C24 C25 . . 102.4(4)
C23 C24 C25' . . 99.0(5)
C23 C24 H1c24 . . 109.47
C23 C24 H2c24 . . 109.47
C23 C24 H1c24' . . 109.47
C23 C24 H2c24' . . 109.47
C25 C24 C25' . . 29.2(5)
C25 C24 H1c24 . . 109.47
C25 C24 H2c24 . . 109.47
C25 C24 H1c24' . . 132.27
C25 C24 H2c24' . . 81.22
C25' C24 H1c24 . . 83.85
C25' C24 H2c24 . . 135.73
C25' C24 H1c24' . . 109.47
C25' C24 H2c24' . . 109.47
H1c24 C24 H2c24 . . 115.69
H1c24 C24 H1c24' . . 26.22
H1c24 C24 H2c24' . . 135.91
H2c24 C24 H1c24' . . 92.42
H2c24 C24 H2c24' . . 29.32
H1c24' C24 H2c24' . . 118.23
O1 C25 C24 . . 104.7(5)
O1 C25 C25' . . 94.5(11)
O1 C25 H1c25 . . 109.47
O1 C25 H2c25 . . 109.47
O1 C25 H1c25' . . 141.04
C24 C25 C25' . . 59.8(7)
C24 C25 H1c25 . . 109.47
C24 C25 H2c25 . . 109.47
C24 C25 H1c25' . . 96.15
C25' C25 H1c25 . . 155.83
C25' C25 H2c25 . . 57.78
C25' C25 H1c25' . . 68.08
H1c25 C25 H2c25 . . 113.82
H1c25 C25 H1c25' . . 93.45
H2c25 C25 H1c25' . . 31.65
O1 C25' C24 . . 102.6(6)
O1 C25' C25 . . 56.4(8)
O1 C25' H2c25 . . 95.19
O1 C25' H1c25' . . 109.47
O1 C25' H2c25' . . 109.47
C24 C25' C25 . . 91.1(9)
C24 C25' H2c25 . . 141.59
C24 C25' H1c25' . . 109.47
C24 C25' H2c25' . . 109.47
C25 C25' H2c25 . . 70.88
C25 C25' H1c25' . . 61.87
C25 C25' H2c25' . . 157.99
H2c25 C25' H1c25' . . 32.13
H2c25 C25' H2c25' . . 95.86
H1c25' C25' H2c25' . . 115.59
C26 O2 C29 . . 107.4(3)
O2 C26 C27 . . 108.1(3)
O2 C26 H1c26 . . 109.47
O2 C26 H2c26 . . 109.47
C27 C26 H1c26 . . 109.47
C27 C26 H2c26 . . 109.47
H1c26 C26 H2c26 . . 110.78
C26 C27 C28 . . 101.0(3)
C26 C27 H1c27 . . 109.47
C26 C27 H2c27 . . 109.47
C28 C27 H1c27 . . 109.47
C28 C27 H2c27 . . 109.47
H1c27 C27 H2c27 . . 116.82
C27 C28 C29 . . 102.8(3)
C27 C28 H1c28 . . 109.47
C27 C28 H2c28 . . 109.47
C29 C28 H1c28 . . 109.47
C29 C28 H2c28 . . 109.47
H1c28 C28 H2c28 . . 115.39
O2 C29 C28 . . 104.5(3)
O2 C29 H1c29 . . 109.47
O2 C29 H2c29 . . 109.47
C28 C29 H1c29 . . 109.47
C28 C29 H2c29 . . 109.47
H1c29 C29 H2c29 . . 114.04
C24 H1c24 H1c24' . . 76.89
C24 H2c24 H2c24' . . 75.34
C24 H1c24' H1c24 . . 76.89
C24 H2c24' H2c24 . . 75.34
C25 H2c25 C25' . . 51.33
C25 H2c25 H1c25' . . 69.07
C25' H2c25 H1c25' . . 84.79
C25 H1c25' C25' . . 50.05
C25 H1c25' H2c25 . . 79.29
C25' H1c25' H2c25 . . 63.09
Br1 Br1' Mn1 . . 57.7(4)
Br1 Br1' N2 . 4_555 83.0(4)
Br1 Br1' Mn1' . . 67.9(5)
Mn1 Br1' N2 . 4_555 112.62(18)
Mn1 Br1' Mn1' . . 10.3(3)
N2 Br1' Mn1' 4_555 . 115.2(3)
Br2 Br2' Mn1 . . 40.3(13)
Br2 Br2' Mn1' . . 48.9(14)
Mn1 Br2' Mn1' . . 11.2(3)
Br1 Mn1' Br2 . . 118.6(6)
Br1 Mn1' Mn1 . . 99.8(15)
Br1 Mn1' P1 . . 108.1(5)
Br1 Mn1' Br1' . . 19.1(2)
Br1 Mn1' Br2' . . 120.1(6)
Br1 Mn1' O . . 71.0(12)
Br2 Mn1' Mn1 . . 106.8(13)
Br2 Mn1' P1 . . 118.4(6)
Br2 Mn1' Br1' . . 111.1(6)
Br2 Mn1' Br2' . . 8.6(3)
Br2 Mn1' O . . 99.5(11)
Mn1 Mn1' P1 . . 102.2(13)
Mn1 Mn1' Br1' . . 118.7(15)
Mn1 Mn1' Br2' . . 113.8(14)
Mn1 Mn1' O . . 37.6(15)
P1 Mn1' Br1' . . 99.9(5)
P1 Mn1' Br2' . . 111.0(6)
P1 Mn1' O . . 133.6(11)
Br1' Mn1' Br2' . . 109.9(6)
Br1' Mn1' O . . 89.2(13)
Br2' Mn1' O . . 108.1(11)
Mn1 O P2 . . 121(3)
Mn1 O Mn1' . . 12.7(5)
P2 O Mn1' . . 132(3)

loop_
_geom_bond_atom_site_label_1
_geom_bond_atom_site_label_2
_geom_bond_site_symmetry_2
_geom_bond_distance
Br1 Mn1 . 2.5677(7)
Br1 N2 4_555 3.625(2)
Br1 Br1' . 0.845(8)
Br1 Mn1' . 2.398(15)
Br2 Mn1 . 2.4968(9)
Br2 Br2' . 0.446(12)
Br2 Mn1' . 2.258(12)
Mn1 P1 . 2.6443(9)
Mn1 P2 . 2.6395(10)
Mn1 N1 . 2.355(3)
Mn1 Br1' . 2.918(7)
Mn1 Br2' . 2.820(12)
Mn1 Mn1' . 0.597(13)
Mn1 O . 1.65(4)
P1 N2 . 1.685(3)
P1 C6 . 1.870(3)
P1 C10 . 1.867(3)
P1 Mn1' . 2.453(12)
P2 N3 . 1.690(3)
P2 C14 . 1.872(3)
P2 C18 . 1.869(3)
P2 O . 1.38(4)
N1 C1 . 1.357(3)
N1 C5 . 1.355(4)
N2 C1 . 1.379(4)
N2 Br1' 4_554 3.629(6)
N2 H1n2 . 0.83(3)
N3 C5 . 1.382(4)
N3 H1n3 . 0.78(3)
C1 C2 . 1.391(4)
C2 C3 . 1.378(4)
C2 H1c2 . 0.96
C3 C4 . 1.375(4)
C3 H1c3 . 0.96
C4 C5 . 1.394(5)
C4 H1c4 . 0.96
C6 C7 . 1.533(4)
C6 C8 . 1.543(4)
C6 C9 . 1.531(5)
C7 H1c7 . 0.96
C7 H2c7 . 0.96
C7 H3c7 . 0.96
C8 H1c8 . 0.96
C8 H2c8 . 0.96
C8 H3c8 . 0.96
C9 H1c9 . 0.96
C9 H2c9 . 0.96
C9 H3c9 . 0.96
C10 C11 . 1.543(5)
C10 C12 . 1.532(4)
C10 C13 . 1.535(5)
C11 H1c11 . 0.96
C11 H2c11 . 0.96
C11 H3c11 . 0.96
C12 H1c12 . 0.96
C12 H2c12 . 0.96
C12 H3c12 . 0.96
C13 H1c13 . 0.96
C13 H2c13 . 0.96
C13 H3c13 . 0.96
C14 C15 . 1.540(4)
C14 C16 . 1.531(4)
C14 C17 . 1.525(5)
C15 H1c15 . 0.96
C15 H2c15 . 0.96
C15 H3c15 . 0.96
C16 H1c16 . 0.96
C16 H2c16 . 0.96
C16 H3c16 . 0.96
C17 H1c17 . 0.96
C17 H2c17 . 0.96
C17 H3c17 . 0.96
C18 C19 . 1.535(6)
C18 C20 . 1.520(4)
C18 C21 . 1.501(5)
C19 H1c19 . 0.96
C19 H2c19 . 0.96
C19 H3c19 . 0.96
C20 H1c20 . 0.96
C20 H2c20 . 0.96
C20 H3c20 . 0.96
C21 H1c21 . 0.96
C21 H2c21 . 0.96
C21 H3c21 . 0.96
O1 C22 . 1.417(4)
O1 C25 . 1.361(8)
O1 C25' . 1.629(9)
C22 C23 . 1.493(4)
C22 H1c22 . 0.96
C22 H2c22 . 0.96
C23 C24 . 1.518(5)
C23 H1c23 . 0.96
C23 H2c23 . 0.96
C24 C25 . 1.628(7)
C24 C25' . 1.407(9)
C24 H1c24 . 0.96
C24 H2c24 . 0.96
C24 H1c24' . 0.96
C24 H2c24' . 0.96
C25 C25' . 0.793(13)
C25 H1c25 . 0.96
C25 H2c25 . 0.96
C25 H1c25' . 0.9125
C25' H2c25 . 0.8596
C25' H1c25' . 0.96
C25' H2c25' . 0.96
O2 C26 . 1.423(5)
O2 C29 . 1.462(5)
C26 C27 . 1.462(6)
C26 H1c26 . 0.96
C26 H2c26 . 0.96
C27 C28 . 1.496(5)
C27 H1c27 . 0.96
C27 H2c27 . 0.96
C28 C29 . 1.506(4)
C28 H1c28 . 0.96
C28 H2c28 . 0.96
C29 H1c29 . 0.96
C29 H2c29 . 0.96
H1c24 H1c24' . 0.4356
H2c24 H2c24' . 0.4859
H2c25 H1c25' . 0.5126
Br1' Mn1' . 2.584(17)
Br2' Mn1' . 2.526(17)
Mn1' O . 2.08(4)

loop_
_geom_hbond_atom_site_label_D
_geom_hbond_atom_site_label_H
_geom_hbond_atom_site_label_A
_geom_hbond_site_symmetry_A
_geom_hbond_distance_DH
_geom_hbond_distance_HA
_geom_hbond_distance_DA
_geom_hbond_angle_DHA
_geom_hbond_publ_flag
N2 H1N2 Br1 4_554 0.83(3) 2.80(3) 3.625(2) 173(2) yes
N2 H1N2 Br1' 4_554 0.83(3) 2.81(3) 3.629(7) 169(3) yes
N3 H1N3 O1 . 0.78(4) 2.22(4) 2.990(4) 171(3) yes
